data_4131108
loop_
_publ_author_name
'Ruccolo, Serge'
'Sattler, Wesley'
'Rong, Yi'
'Parkin, Gerard'

_publ_section_title
;
 Modulation of Zn-C Bond Lengths Induced by Ligand Architecture in Zinc
 Carbatrane Compounds.
;
_journal_issue 44
_journal_name_full 'Journal of the American Chemical Society'
_journal_page_first 14542
_journal_page_last 14545
_journal_paper_doi 10.1021/jacs.6b09250
_journal_volume 138
_journal_year 2016
_chemical_formula_sum 'C23 H23 N6 O2 S3 Zn'
_chemical_formula_weight 577.02
_space_group_crystal_system triclinic
_space_group_IT_number 2
_space_group_name_Hall '-P 1'
_space_group_name_H-M_alt 'P -1'
_atom_sites_solution_hydrogens geom
_audit_creation_method SHELXL-2014/7
_cell_angle_alpha 100.325(4)
_cell_angle_beta 95.142(5)
_cell_angle_gamma 95.111(5)
_cell_formula_units_Z 2
_cell_length_a 9.113(3)
_cell_length_b 9.909(3)
_cell_length_c 14.006(4)
_cell_measurement_reflns_used 6237
_cell_measurement_temperature 150(2)
_cell_measurement_theta_max 31.32
_cell_measurement_theta_min 2.26
_cell_volume 1232.1(7)
_computing_cell_refinement 'Bruker SAINT'
_computing_data_collection 'Bruker APEX2'
_computing_data_reduction 'Bruker SAINT'
_computing_molecular_graphics 'Bruker SHELXTL'
_computing_publication_material 'Bruker SHELXTL'
_computing_structure_refinement 'SHELXL-2014/7 (Sheldrick, 2014)'
_computing_structure_solution 'SHELXS-97 (Sheldrick, 2008)'
_diffrn_ambient_temperature 150(2)
_diffrn_measured_fraction_theta_full 1.000
_diffrn_measured_fraction_theta_max 0.976
_diffrn_measurement_device_type 'Bruker APEX-II CCD'
_diffrn_measurement_method '\f and \w scans'
_diffrn_radiation_type MoK\a
_diffrn_radiation_wavelength 0.71073
_diffrn_reflns_av_R_equivalents 0.0728
_diffrn_reflns_av_unetI/netI 0.0967
_diffrn_reflns_Laue_measured_fraction_full 1.000
_diffrn_reflns_Laue_measured_fraction_max 0.976
_diffrn_reflns_limit_h_max 13
_diffrn_reflns_limit_h_min -13
_diffrn_reflns_limit_k_max 14
_diffrn_reflns_limit_k_min -14
_diffrn_reflns_limit_l_max 20
_diffrn_reflns_limit_l_min -20
_diffrn_reflns_number 20516
_diffrn_reflns_point_group_measured_fraction_full 1.000
_diffrn_reflns_point_group_measured_fraction_max 0.976
_diffrn_reflns_theta_full 25.242
_diffrn_reflns_theta_max 31.452
_diffrn_reflns_theta_min 1.487
_exptl_absorpt_coefficient_mu 1.285
_exptl_absorpt_correction_T_max 0.8715
_exptl_absorpt_correction_T_min 0.4665
_exptl_absorpt_correction_type empirical
_exptl_absorpt_process_details sadabs
_exptl_crystal_colour colorless
_exptl_crystal_density_diffrn 1.555
_exptl_crystal_description Needle
_exptl_crystal_F_000 594
_exptl_crystal_size_max 0.700
_exptl_crystal_size_mid 0.220
_exptl_crystal_size_min 0.110
_refine_diff_density_max 1.649
_refine_diff_density_min -1.174
_refine_diff_density_rms 0.165
_refine_ls_extinction_method none
_refine_ls_goodness_of_fit_ref 1.045
_refine_ls_hydrogen_treatment constr
_refine_ls_matrix_type full
_refine_ls_number_parameters 319
_refine_ls_number_reflns 7983
_refine_ls_number_restraints 3
_refine_ls_restrained_S_all 1.045
_refine_ls_R_factor_all 0.1129
_refine_ls_R_factor_gt 0.0638
_refine_ls_shift/su_max 0.000
_refine_ls_shift/su_mean 0.000
_refine_ls_structure_factor_coef Fsqd
_refine_ls_weighting_details 'w=1/[\s^2^(Fo^2^)+(0.0909P)^2^] where P=(Fo^2^+2Fc^2^)/3'
_refine_ls_weighting_scheme calc
_refine_ls_wR_factor_gt 0.1601
_refine_ls_wR_factor_ref 0.1872
_reflns_Friedel_coverage 0.000
_reflns_number_gt 4830
_reflns_number_total 7983
_reflns_threshold_expression 'I > 2\s(I)'
_cod_data_source_file tsznbenzs10_2.cif
_cod_data_source_block tsznbs10_2
_cod_original_cell_volume 1232.1(6)
_cod_database_code 4131108
_shelx_shelxl_version_number 2014/7
_shelx_space_group_comment
; 
The symmetry employed for this shelxl refinement is uniquely defined 
by the following loop, which should always be used as a source of 
symmetry information in preference to the above space-group names. 
They are only intended as comments. 
;
_shelx_estimated_absorpt_t_min 0.467
_shelx_estimated_absorpt_t_max 0.872

loop_
_space_group_symop_operation_xyz
'x, y, z'
'-x, -y, -z'

loop_
_atom_site_label
_atom_site_type_symbol
_atom_site_fract_x
_atom_site_fract_y
_atom_site_fract_z
_atom_site_U_iso_or_equiv
_atom_site_adp_type
_atom_site_occupancy
_atom_site_site_symmetry_order
_atom_site_calc_flag
_atom_site_refinement_flags_posn
_atom_site_refinement_flags_adp
Zn Zn 0.83529(5) 0.29902(4) 0.18755(3) 0.02547(14) Uani 1 1 d . .
S1 S 0.45963(10) 0.29142(9) 0.11395(7) 0.0266(2) Uani 1 1 d . .
S2 S 0.65831(10) 0.42852(10) -0.00187(7) 0.0259(2) Uani 1 1 d . .
S3 S 0.61372(10) 0.56641(9) 0.19566(7) 0.0258(2) Uani 1 1 d . .
O1 O 1.0183(3) 0.2142(3) 0.2327(2) 0.0335(6) Uani 1 1 d . .
O2 O 0.9038(3) 0.1817(3) 0.3622(2) 0.0415(7) Uani 1 1 d . .
N11 N 0.6775(4) 0.1378(3) 0.1697(2) 0.0282(7) Uani 1 1 d . .
N12 N 0.4597(4) 0.0181(3) 0.1203(2) 0.0287(7) Uani 1 1 d . .
N21 N 0.9097(3) 0.3184(3) 0.0573(2) 0.0255(6) Uani 1 1 d . .
N22 N 0.8967(4) 0.3535(3) -0.0941(2) 0.0288(7) Uani 1 1 d . .
N31 N 0.8522(3) 0.4714(3) 0.2886(2) 0.0267(7) Uani 1 1 d . .
N32 N 0.7894(4) 0.6679(3) 0.3660(2) 0.0282(7) Uani 1 1 d . .
C1 C 0.6214(4) 0.4069(4) 0.1172(3) 0.0228(7) Uani 1 1 d . .
C11 C 0.5376(4) 0.1443(4) 0.1374(3) 0.0260(8) Uani 1 1 d . .
C13 C 0.6878(5) 0.0002(4) 0.1747(3) 0.0332(9) Uani 1 1 d . .
H13A H 0.7753 -0.0359 0.1963 0.040 Uiso 1 1 calc R U
C14 C 0.5565(5) -0.0741(4) 0.1444(3) 0.0361(9) Uani 1 1 d . .
H14A H 0.5340 -0.1706 0.1403 0.043 Uiso 1 1 calc R U
C16 C 0.3028(5) -0.0142(5) 0.0836(3) 0.0385(10) Uani 1 1 d . .
H16A H 0.2843 0.0188 0.0221 0.058 Uiso 1 1 calc R U
H16B H 0.2425 0.0313 0.1317 0.058 Uiso 1 1 calc R U
H16C H 0.2764 -0.1142 0.0723 0.058 Uiso 1 1 calc R U
C21 C 0.8304(4) 0.3640(4) -0.0109(3) 0.0248(7) Uani 1 1 d . .
C23 C 1.0354(4) 0.2773(4) 0.0165(3) 0.0321(9) Uani 1 1 d . .
H23A H 1.1144 0.2407 0.0489 0.038 Uiso 1 1 calc R U
C24 C 1.0282(5) 0.2974(4) -0.0762(3) 0.0342(9) Uani 1 1 d . .
H24A H 1.0994 0.2771 -0.1208 0.041 Uiso 1 1 calc R U
C26 C 0.8390(5) 0.3894(5) -0.1857(3) 0.0393(10) Uani 1 1 d . .
H26A H 0.7363 0.3480 -0.2034 0.059 Uiso 1 1 calc R U
H26B H 0.8994 0.3545 -0.2373 0.059 Uiso 1 1 calc R U
H26C H 0.8426 0.4900 -0.1780 0.059 Uiso 1 1 calc R U
C31 C 0.7588(4) 0.5664(4) 0.2868(3) 0.0249(7) Uani 1 1 d . .
C33 C 0.9474(4) 0.5164(4) 0.3739(3) 0.0317(9) Uani 1 1 d . .
H33A H 1.0269 0.4694 0.3953 0.038 Uiso 1 1 calc R U
C34 C 0.9096(4) 0.6369(4) 0.4215(3) 0.0311(8) Uani 1 1 d . .
H34A H 0.9566 0.6898 0.4815 0.037 Uiso 1 1 calc R U
C36 C 0.7010(5) 0.7812(4) 0.3933(3) 0.0389(10) Uani 1 1 d . .
H36A H 0.5957 0.7462 0.3831 0.058 Uiso 1 1 calc R U
H36B H 0.7196 0.8509 0.3530 0.058 Uiso 1 1 calc R U
H36C H 0.7283 0.8227 0.4623 0.058 Uiso 1 1 calc R U
C40 C 1.0067(4) 0.1662(4) 0.3110(3) 0.0298(8) Uani 1 1 d . .
C41 C 1.1300(4) 0.0861(4) 0.3414(3) 0.0281(8) Uani 1 1 d . .
C42 C 1.2739(4) 0.1178(5) 0.3226(3) 0.0337(9) Uani 1 1 d . .
H52A H 1.2962 0.1890 0.2872 0.040 Uiso 1 1 calc R U
C43 C 1.3863(5) 0.0458(5) 0.3552(3) 0.0407(10) Uani 1 1 d . .
H53A H 1.4856 0.0689 0.3434 0.049 Uiso 1 1 calc R U
C44 C 1.3529(5) -0.0592(5) 0.4049(3) 0.0414(11) Uani 1 1 d . .
H54A H 1.4294 -0.1092 0.4267 0.050 Uiso 1 1 calc R U
C45 C 1.2097(5) -0.0919(5) 0.4230(4) 0.0424(11) Uani 1 1 d . .
H55A H 1.1871 -0.1645 0.4571 0.051 Uiso 1 1 calc R U
C46 C 1.0990(5) -0.0190(4) 0.3916(3) 0.0369(9) Uani 1 1 d . .
H56A H 1.0002 -0.0413 0.4047 0.044 Uiso 1 1 calc R U
C50 C 0.6221(6) 0.4243(6) 0.4923(5) 0.078(2) Uani 1 1 d D .
H60A H 0.7050 0.3727 0.4882 0.093 Uiso 1 1 calc R U
C51 C 0.5222(7) 0.4193(6) 0.4104(4) 0.0692(18) Uani 1 1 d D .
H61A H 0.5366 0.3658 0.3493 0.083 Uiso 1 1 calc R U
C52 C 0.4007(7) 0.4941(7) 0.4199(5) 0.086(2) Uani 1 1 d D .
H62A H 0.3310 0.4894 0.3644 0.103 Uiso 1 1 calc R U

loop_
_atom_site_aniso_label
_atom_site_aniso_U_11
_atom_site_aniso_U_22
_atom_site_aniso_U_33
_atom_site_aniso_U_23
_atom_site_aniso_U_13
_atom_site_aniso_U_12
Zn 0.0285(2) 0.0242(2) 0.0251(2) 0.00762(17) -0.00193(17) 0.00876(17)
S1 0.0252(4) 0.0215(4) 0.0338(5) 0.0094(4) -0.0031(4) 0.0035(3)
S2 0.0275(5) 0.0276(5) 0.0249(4) 0.0106(4) -0.0025(3) 0.0084(4)
S3 0.0280(5) 0.0203(4) 0.0282(5) 0.0035(3) -0.0059(4) 0.0083(3)
O1 0.0377(15) 0.0375(16) 0.0298(14) 0.0142(12) -0.0016(12) 0.0182(13)
O2 0.0392(17) 0.055(2) 0.0362(16) 0.0155(15) 0.0033(13) 0.0235(15)
N11 0.0346(17) 0.0253(16) 0.0274(16) 0.0086(13) 0.0022(13) 0.0103(13)
N12 0.0370(18) 0.0198(15) 0.0299(17) 0.0093(13) 0.0004(14) -0.0002(13)
N21 0.0265(15) 0.0223(15) 0.0280(16) 0.0062(13) -0.0036(12) 0.0077(12)
N22 0.0315(17) 0.0282(16) 0.0278(16) 0.0084(13) 0.0031(13) 0.0030(13)
N31 0.0266(16) 0.0290(16) 0.0256(16) 0.0080(13) -0.0032(12) 0.0092(13)
N32 0.0315(17) 0.0254(16) 0.0268(16) 0.0028(13) -0.0020(13) 0.0073(13)
C1 0.0261(17) 0.0185(16) 0.0241(17) 0.0053(13) 0.0001(14) 0.0040(13)
C11 0.033(2) 0.0205(17) 0.0240(18) 0.0043(14) 0.0000(15) 0.0046(14)
C13 0.045(2) 0.0245(19) 0.034(2) 0.0136(16) 0.0006(18) 0.0140(17)
C14 0.055(3) 0.0230(19) 0.034(2) 0.0142(17) 0.0015(19) 0.0083(18)
C16 0.041(2) 0.033(2) 0.039(2) 0.0074(18) -0.0071(19) -0.0054(18)
C21 0.0281(18) 0.0196(17) 0.0258(18) 0.0059(14) -0.0048(14) 0.0030(14)
C23 0.0281(19) 0.030(2) 0.039(2) 0.0079(17) 0.0049(17) 0.0084(16)
C24 0.033(2) 0.034(2) 0.037(2) 0.0061(18) 0.0088(17) 0.0070(17)
C26 0.045(2) 0.048(3) 0.027(2) 0.0121(19) 0.0042(18) 0.004(2)
C31 0.0266(18) 0.0234(17) 0.0254(18) 0.0061(14) -0.0005(14) 0.0071(14)
C33 0.031(2) 0.036(2) 0.0270(19) 0.0089(17) -0.0083(15) 0.0032(16)
C34 0.032(2) 0.035(2) 0.0244(19) 0.0040(16) -0.0083(15) 0.0055(16)
C36 0.040(2) 0.032(2) 0.041(2) -0.0024(19) -0.0042(19) 0.0113(18)
C40 0.030(2) 0.030(2) 0.0288(19) 0.0060(16) -0.0049(16) 0.0089(16)
C41 0.032(2) 0.0251(18) 0.0275(19) 0.0074(15) -0.0043(15) 0.0102(15)
C42 0.038(2) 0.039(2) 0.0273(19) 0.0112(17) 0.0011(16) 0.0122(18)
C43 0.034(2) 0.053(3) 0.036(2) 0.006(2) -0.0003(18) 0.017(2)
C44 0.048(3) 0.040(2) 0.037(2) 0.0050(19) -0.0059(19) 0.028(2)
C45 0.053(3) 0.031(2) 0.046(3) 0.016(2) -0.008(2) 0.013(2)
C46 0.038(2) 0.031(2) 0.042(2) 0.0116(19) -0.0046(18) 0.0073(17)
C50 0.065(4) 0.060(4) 0.120(6) 0.043(4) 0.024(4) 0.001(3)
C51 0.081(4) 0.063(4) 0.059(4) 0.010(3) 0.018(3) -0.025(3)
C52 0.069(4) 0.111(6) 0.080(5) 0.061(5) -0.024(4) -0.035(4)

loop_
_atom_type_symbol
_atom_type_description
_atom_type_scat_dispersion_real
_atom_type_scat_dispersion_imag
_atom_type_scat_source
C C 0.0033 0.0016 'International Tables Vol C Tables 4.2.6.8 and 6.1.1.4'
H H 0.0000 0.0000 'International Tables Vol C Tables 4.2.6.8 and 6.1.1.4'
N N 0.0061 0.0033 'International Tables Vol C Tables 4.2.6.8 and 6.1.1.4'
O O 0.0106 0.0060 'International Tables Vol C Tables 4.2.6.8 and 6.1.1.4'
S S 0.1246 0.1234 'International Tables Vol C Tables 4.2.6.8 and 6.1.1.4'
Zn Zn 0.2839 1.4301 'International Tables Vol C Tables 4.2.6.8 and 6.1.1.4'

loop_
_geom_angle_atom_site_label_1
_geom_angle_atom_site_label_2
_geom_angle_atom_site_label_3
_geom_angle
_geom_angle_site_symmetry_3
N31 Zn N11 126.48(14) .
N31 Zn O1 100.30(12) .
N11 Zn O1 101.59(12) .
N31 Zn N21 116.38(13) .
N11 Zn N21 110.49(13) .
O1 Zn N21 93.07(12) .
N31 Zn C1 81.93(12) .
N11 Zn C1 80.94(12) .
O1 Zn C1 174.37(12) .
N21 Zn C1 81.32(12) .
C11 S1 C1 100.93(18) .
C21 S2 C1 101.93(17) .
C31 S3 C1 101.93(17) .
C40 O1 Zn 113.5(3) .
C11 N11 C13 105.6(3) .
C11 N11 Zn 123.1(3) .
C13 N11 Zn 130.9(3) .
C11 N12 C14 107.2(3) .
C11 N12 C16 126.1(3) .
C14 N12 C16 126.7(3) .
C21 N21 C23 105.9(3) .
C21 N21 Zn 122.6(3) .
C23 N21 Zn 131.1(3) .
C21 N22 C24 106.4(3) .
C21 N22 C26 126.8(3) .
C24 N22 C26 126.7(4) .
C31 N31 C33 105.6(3) .
C31 N31 Zn 122.8(3) .
C33 N31 Zn 131.5(3) .
C31 N32 C34 107.6(3) .
C31 N32 C36 126.0(3) .
C34 N32 C36 126.0(3) .
S3 C1 S1 112.0(2) .
S3 C1 S2 112.03(19) .
S1 C1 S2 111.60(19) .
S3 C1 Zn 106.74(16) .
S1 C1 Zn 107.00(16) .
S2 C1 Zn 107.14(16) .
N11 C11 N12 110.9(3) .
N11 C11 S1 126.4(3) .
N12 C11 S1 122.6(3) .
C14 C13 N11 110.1(4) .
C13 C14 N12 106.2(3) .
N21 C21 N22 111.5(3) .
N21 C21 S2 126.8(3) .
N22 C21 S2 121.7(3) .
C24 C23 N21 109.4(4) .
C23 C24 N22 106.8(4) .
N31 C31 N32 110.8(3) .
N31 C31 S3 126.5(3) .
N32 C31 S3 122.6(3) .
C34 C33 N31 109.5(4) .
C33 C34 N32 106.4(3) .
O2 C40 O1 125.0(4) .
O2 C40 C41 118.8(4) .
O1 C40 C41 116.2(4) .
C46 C41 C42 119.2(4) .
C46 C41 C40 119.2(4) .
C42 C41 C40 121.5(4) .
C41 C42 C43 120.2(4) .
C44 C43 C42 119.6(4) .
C45 C44 C43 120.4(4) .
C44 C45 C46 119.7(4) .
C45 C46 C41 120.8(4) .
C51 C50 C52 119.2(6) 2_666
C52 C51 C50 118.7(5) .
C51 C52 C50 122.2(5) 2_666

loop_
_geom_bond_atom_site_label_1
_geom_bond_atom_site_label_2
_geom_bond_distance
_geom_bond_site_symmetry_2
Zn N31 1.998(3) .
Zn N11 2.016(3) .
Zn O1 2.034(3) .
Zn N21 2.037(3) .
Zn C1 2.514(4) .
S1 C11 1.747(4) .
S1 C1 1.776(4) .
S2 C21 1.752(4) .
S2 C1 1.777(4) .
S3 C31 1.753(4) .
S3 C1 1.766(4) .
O1 C40 1.280(5) .
O2 C40 1.235(5) .
N11 C11 1.325(5) .
N11 C13 1.389(5) .
N12 C11 1.352(5) .
N12 C14 1.388(5) .
N12 C16 1.463(5) .
N21 C21 1.314(4) .
N21 C23 1.386(5) .
N22 C21 1.352(5) .
N22 C24 1.386(5) .
N22 C26 1.457(5) .
N31 C31 1.326(5) .
N31 C33 1.390(5) .
N32 C31 1.347(5) .
N32 C34 1.375(5) .
N32 C36 1.455(5) .
C13 C14 1.340(6) .
C23 C24 1.345(6) .
C33 C34 1.348(6) .
C40 C41 1.506(5) .
C41 C46 1.380(6) .
C41 C42 1.381(6) .
C42 C43 1.389(6) .
C43 C44 1.378(7) .
C44 C45 1.373(7) .
C45 C46 1.377(6) .
C50 C51 1.3891(11) .
C50 C52 1.3892(11) 2_666
C51 C52 1.3889(11) .
C52 C50 1.3892(11) 2_666
